data_7031233
loop_
_publ_author_name
'Yasuda, Ryoga'
'Iwasa, Kentaro'
'Niikura, Fumiya'
'Seino, Hidetake'
'Mizobe, Yasushi'

_publ_section_title
;
 A molybdenum complex bearing a tetraphosphine ligand as a precursor for
 heterobimetallic complexes.
;
_journal_issue 24
_journal_name_full 'Dalton transactions (Cambridge, England : 2003)'
_journal_page_first 9344
_journal_page_last 9355
_journal_paper_doi 10.1039/c4dt00581c
_journal_volume 43
_journal_year 2014
_chemical_formula_moiety 'C45.75 H44.50 Cl2.50 Mo P4 Pd'
_chemical_formula_sum 'C45.75 H44.5 Cl2.5 Mo P4 Pd'
_chemical_formula_weight 1009.22
_space_group_IT_number 14
_symmetry_cell_setting monoclinic
_symmetry_Int_Tables_number 14
_symmetry_space_group_name_Hall '-P 2ybc'
_symmetry_space_group_name_H-M 'P 1 21/c 1'
_atom_sites_solution_hydrogens geom
_atom_sites_solution_primary heavy
_atom_sites_solution_secondary difmap
_cell_angle_alpha 90.0000
_cell_angle_beta 107.4834(7)
_cell_angle_gamma 90.0000
_cell_formula_units_Z 4
_cell_length_a 17.172(3)
_cell_length_b 14.628(3)
_cell_length_c 18.347(4)
_cell_measurement_reflns_used 13349
_cell_measurement_temperature 113
_cell_measurement_theta_max 27.88
_cell_measurement_theta_min 3.02
_cell_volume 4395.7(15)
_computing_cell_refinement CrystalClear
_computing_data_collection 'CrystalClear (Rigaku Corp., 2000)'
_computing_data_reduction CrystalClear
_computing_molecular_graphics 'CrystalStructure 4.0'
_computing_publication_material 'CrystalStructure 4.0 (Rigaku, 2010)'
_computing_structure_refinement 'CRYSTALS (Carruthers, et al., 1999)'
_computing_structure_solution 'DIRDIF99-PATTY (Gould, et al., 1999)'
_diffrn_ambient_temperature 113
_diffrn_detector_area_resol_mean 7.314
_diffrn_measured_fraction_theta_full 0.998
_diffrn_measured_fraction_theta_max 0.998
_diffrn_measurement_device_type 'Rigaku Mercury70'
_diffrn_measurement_method \w
_diffrn_radiation_type 'Mo K\a'
_diffrn_radiation_wavelength 0.71070
_diffrn_reflns_av_R_equivalents 0.0280
_diffrn_reflns_limit_h_max 22
_diffrn_reflns_limit_h_min -22
_diffrn_reflns_limit_k_max 19
_diffrn_reflns_limit_k_min -19
_diffrn_reflns_limit_l_max 24
_diffrn_reflns_limit_l_min -24
_diffrn_reflns_number 52526
_diffrn_reflns_theta_full 27.87
_diffrn_reflns_theta_max 27.87
_diffrn_standards_number 0
_exptl_absorpt_coefficient_mu 1.023
_exptl_absorpt_correction_T_max 0.903
_exptl_absorpt_correction_T_min 0.700
_exptl_absorpt_correction_type multi-scan
_exptl_absorpt_process_details 'REQAB (Rigaku, 1998)'
_exptl_crystal_colour darkred
_exptl_crystal_density_diffrn 1.525
_exptl_crystal_density_method 'not measured'
_exptl_crystal_description prism
_exptl_crystal_F_000 2038.00
_exptl_crystal_size_max 0.400
_exptl_crystal_size_mid 0.200
_exptl_crystal_size_min 0.100
_refine_diff_density_max 1.920
_refine_diff_density_min -1.470
_refine_ls_extinction_method none
_refine_ls_goodness_of_fit_ref 1.069
_refine_ls_hydrogen_treatment mixed
_refine_ls_number_parameters 670
_refine_ls_number_reflns 10470
_refine_ls_number_restraints 0
_refine_ls_R_factor_gt 0.0384
_refine_ls_shift/su_max 0.000
_refine_ls_structure_factor_coef Fsqd
_refine_ls_weighting_details 'w = 1/[0.0010Fo^2^ + 0.9000\s(Fo^2^) + 0.0900]/(4Fo^2^)'
_refine_ls_weighting_scheme calc
_refine_ls_wR_factor_ref 0.1113
_reflns_number_gt 8364
_reflns_number_total 10470
_reflns_threshold_expression F^2^>2.0\s(F^2^)
_cod_data_source_file c4dt00581c2.cif
_cod_data_source_block '_[CpMoH(P4-Ph)PdCl]_0.75CH2Cl2'
_cod_original_cell_volume 4395.6(13)
_cod_original_formula_sum 'C45.75 H44.50 Cl2.50 Mo P4 Pd'
_cod_database_code 7031233

loop_
_symmetry_equiv_pos_site_id
_symmetry_equiv_pos_as_xyz
1 +X,+Y,+Z
2 -X,1/2+Y,1/2-Z
3 -X,-Y,-Z
4 +X,1/2-Y,1/2+Z

loop_
_atom_site_label
_atom_site_type_symbol
_atom_site_fract_x
_atom_site_fract_y
_atom_site_fract_z
_atom_site_U_iso_or_equiv
_atom_site_adp_type
_atom_site_occupancy
_atom_site_symmetry_multiplicity
_atom_site_calc_flag
_atom_site_refinement_flags
Pd(1) Pd 0.126280(10) 0.546000(10) 0.331120(10) 0.01484(6) Uani 1.0 4 d .
Mo(1) Mo 0.271580(10) 0.46306(2) 0.308190(10) 0.01495(7) Uani 1.0 4 d .
Cl(1) Cl 0.06915(5) 0.68359(5) 0.35918(4) 0.02594(19) Uani 1.0 4 d .
Cl(2) Cl 0.40048(19) 0.5606(3) -0.01666(19) 0.1383(13) Uani 0.7500 4 d .
Cl(3) Cl 0.51281(18) 0.6958(3) -0.0336(3) 0.1481(14) Uani 0.7500 4 d .
P(1) P 0.01332(5) 0.45314(5) 0.28100(4) 0.01655(18) Uani 1.0 4 d .
P(2) P 0.18109(4) 0.42942(5) 0.18011(4) 0.01513(17) Uani 1.0 4 d .
P(3) P 0.29901(5) 0.58566(5) 0.23535(4) 0.01772(18) Uani 1.0 4 d .
P(4) P 0.25584(5) 0.59350(5) 0.37814(4) 0.01816(18) Uani 1.0 4 d .
C(1) C 0.03354(19) 0.3739(2) 0.21153(18) 0.0194(8) Uani 1.0 4 d .
C(2) C 0.06812(18) 0.4231(2) 0.15442(17) 0.0190(8) Uani 1.0 4 d .
C(3) C 0.19025(17) 0.5114(2) 0.10759(16) 0.0177(7) Uani 1.0 4 d .
C(4) C 0.14497(19) 0.5060(3) 0.02998(17) 0.0226(8) Uani 1.0 4 d .
C(5) C 0.1534(2) 0.5733(3) -0.02050(18) 0.0241(8) Uani 1.0 4 d .
C(6) C 0.2073(2) 0.6461(3) 0.00537(19) 0.0272(9) Uani 1.0 4 d .
C(7) C 0.2535(2) 0.6508(2) 0.08173(18) 0.0235(8) Uani 1.0 4 d .
C(8) C 0.24486(18) 0.5833(2) 0.13276(16) 0.0186(7) Uani 1.0 4 d .
C(9) C 0.2709(2) 0.7012(2) 0.26134(19) 0.0243(8) Uani 1.0 4 d .
C(10) C 0.2829(3) 0.7066(3) 0.34748(19) 0.0267(9) Uani 1.0 4 d .
C(11) C -0.08551(18) 0.5034(2) 0.22950(17) 0.0214(8) Uani 1.0 4 d .
C(12) C -0.1597(2) 0.4591(3) 0.2209(2) 0.0276(9) Uani 1.0 4 d .
C(13) C -0.2324(3) 0.4997(3) 0.1779(3) 0.0365(10) Uani 1.0 4 d .
C(14) C -0.2314(3) 0.5836(3) 0.1441(3) 0.0418(11) Uani 1.0 4 d .
C(15) C -0.1579(3) 0.6285(3) 0.1521(3) 0.0395(11) Uani 1.0 4 d .
C(16) C -0.0857(3) 0.5885(3) 0.1957(2) 0.0304(9) Uani 1.0 4 d .
C(17) C -0.00829(17) 0.3771(2) 0.35117(17) 0.0187(7) Uani 1.0 4 d .
C(18) C 0.0096(2) 0.4087(3) 0.42635(19) 0.0260(9) Uani 1.0 4 d .
C(19) C -0.0049(3) 0.3532(3) 0.48233(19) 0.0310(9) Uani 1.0 4 d .
C(20) C -0.0361(2) 0.2658(3) 0.4641(2) 0.0280(9) Uani 1.0 4 d .
C(21) C -0.0531(2) 0.2335(3) 0.3903(2) 0.0262(9) Uani 1.0 4 d .
C(22) C -0.03921(19) 0.2887(2) 0.33348(19) 0.0229(8) Uani 1.0 4 d .
C(23) C 0.20410(18) 0.3220(2) 0.13783(16) 0.0201(7) Uani 1.0 4 d .
C(24) C 0.1666(2) 0.2395(3) 0.14550(19) 0.0266(9) Uani 1.0 4 d .
C(25) C 0.1886(3) 0.1584(3) 0.1171(3) 0.0339(10) Uani 1.0 4 d .
C(26) C 0.2475(3) 0.1593(3) 0.0794(3) 0.0363(10) Uani 1.0 4 d .
C(27) C 0.2845(3) 0.2406(3) 0.0711(2) 0.0319(9) Uani 1.0 4 d .
C(28) C 0.26344(19) 0.3213(3) 0.10019(18) 0.0238(8) Uani 1.0 4 d .
C(29) C 0.40584(19) 0.5978(3) 0.23577(18) 0.0260(8) Uani 1.0 4 d .
C(30) C 0.4383(3) 0.5343(3) 0.1962(3) 0.0348(10) Uani 1.0 4 d .
C(31) C 0.5205(3) 0.5359(4) 0.2006(3) 0.0465(13) Uani 1.0 4 d .
C(32) C 0.5714(3) 0.6020(4) 0.2438(3) 0.0487(13) Uani 1.0 4 d .
C(33) C 0.5399(3) 0.6661(4) 0.2820(3) 0.0527(13) Uani 1.0 4 d .
C(34) C 0.4573(3) 0.6645(3) 0.2778(3) 0.0386(11) Uani 1.0 4 d .
C(35) C 0.2851(2) 0.6031(2) 0.48280(17) 0.0243(8) Uani 1.0 4 d .
C(36) C 0.3660(3) 0.6187(4) 0.5263(3) 0.0440(12) Uani 1.0 4 d .
C(37) C 0.3866(3) 0.6207(4) 0.6060(3) 0.0564(13) Uani 1.0 4 d .
C(38) C 0.3286(3) 0.6070(3) 0.6423(3) 0.0455(12) Uani 1.0 4 d .
C(39) C 0.2484(3) 0.5938(3) 0.6002(2) 0.0380(11) Uani 1.0 4 d .
C(40) C 0.2271(3) 0.5911(2) 0.52093(18) 0.0272(9) Uani 1.0 4 d .
C(41) C 0.3058(2) 0.3332(3) 0.38953(19) 0.0277(9) Uani 1.0 4 d .
C(42) C 0.3599(2) 0.4064(3) 0.42120(18) 0.0283(9) Uani 1.0 4 d .
C(43) C 0.4033(2) 0.4283(3) 0.3683(2) 0.0286(9) Uani 1.0 4 d .
C(44) C 0.3759(2) 0.3685(3) 0.3040(2) 0.0285(9) Uani 1.0 4 d .
C(45) C 0.3148(2) 0.3107(3) 0.31799(19) 0.0278(9) Uani 1.0 4 d .
C(46) C 0.4639(9) 0.6484(7) 0.0201(5) 0.131(4) Uani 0.7500 4 d .
H(1) H -0.013(3) 0.338(3) 0.185(3) 0.040(11) Uiso 1.0 4 d .
H(2) H 0.073(3) 0.326(3) 0.240(2) 0.029(10) Uiso 1.0 4 d .
H(3) H 0.052(3) 0.481(3) 0.144(3) 0.029(10) Uiso 1.0 4 d .
H(4) H 0.0498(18) 0.393(3) 0.1062(19) 0.013(8) Uiso 1.0 4 d .
H(5) H 0.112(3) 0.455(3) 0.013(2) 0.024(10) Uiso 1.0 4 d .
H(6) H 0.123(3) 0.573(3) -0.073(3) 0.032(10) Uiso 1.0 4 d .
H(7) H 0.2118(19) 0.695(3) -0.030(2) 0.019(9) Uiso 1.0 4 d .
H(8) H 0.292(2) 0.698(3) 0.1003(19) 0.020(9) Uiso 1.0 4 d .
H(9) H 0.215(2) 0.707(3) 0.235(2) 0.022(9) Uiso 1.0 4 d .
H(10) H 0.302(3) 0.751(3) 0.246(3) 0.036(11) Uiso 1.0 4 d .
H(11) H 0.244(3) 0.752(3) 0.360(3) 0.038(11) Uiso 1.0 4 d .
H(12) H 0.338(3) 0.717(3) 0.370(3) 0.031(10) Uiso 1.0 4 d .
H(13) H -0.164(2) 0.392(3) 0.239(2) 0.024(9) Uiso 1.0 4 d .
H(14) H -0.278(3) 0.466(3) 0.172(3) 0.035(11) Uiso 1.0 4 d .
H(15) H -0.279(3) 0.613(3) 0.108(3) 0.038(11) Uiso 1.0 4 d .
H(16) H -0.158(2) 0.688(3) 0.125(2) 0.029(10) Uiso 1.0 4 d .
H(17) H -0.036(3) 0.616(3) 0.205(3) 0.038(11) Uiso 1.0 4 d .
H(18) H 0.038(3) 0.472(3) 0.443(3) 0.036(11) Uiso 1.0 4 d .
H(19) H 0.008(3) 0.378(3) 0.534(3) 0.051(13) Uiso 1.0 4 d .
H(20) H -0.047(3) 0.239(3) 0.499(3) 0.030(10) Uiso 1.0 4 d .
H(21) H -0.075(2) 0.177(3) 0.377(2) 0.028(10) Uiso 1.0 4 d .
H(22) H -0.052(2) 0.263(3) 0.284(3) 0.027(9) Uiso 1.0 4 d .
H(23) H 0.121(3) 0.244(3) 0.167(3) 0.041(11) Uiso 1.0 4 d .
H(24) H 0.161(2) 0.102(3) 0.125(2) 0.024(9) Uiso 1.0 4 d .
H(25) H 0.253(3) 0.109(4) 0.063(3) 0.051(13) Uiso 1.0 4 d .
H(26) H 0.327(3) 0.239(3) 0.042(3) 0.034(10) Uiso 1.0 4 d .
H(27) H 0.286(3) 0.375(3) 0.093(2) 0.029(10) Uiso 1.0 4 d .
H(28) H 0.402(3) 0.488(3) 0.164(3) 0.037(11) Uiso 1.0 4 d .
H(29) H 0.544(3) 0.494(4) 0.174(3) 0.054(14) Uiso 1.0 4 d .
H(30) H 0.627(3) 0.609(3) 0.252(3) 0.055(13) Uiso 1.0 4 d .
H(31) H 0.574(3) 0.714(3) 0.311(3) 0.046(12) Uiso 1.0 4 d .
H(32) H 0.439(3) 0.701(3) 0.301(3) 0.044(14) Uiso 1.0 4 d .
H(33) H 0.403(3) 0.646(3) 0.504(3) 0.036(11) Uiso 1.0 4 d .
H(34) H 0.438(3) 0.628(4) 0.631(3) 0.054(14) Uiso 1.0 4 d .
H(35) H 0.348(3) 0.600(3) 0.694(3) 0.047(12) Uiso 1.0 4 d .
H(36) H 0.197(3) 0.594(4) 0.624(3) 0.058(14) Uiso 1.0 4 d .
H(37) H 0.167(3) 0.576(3) 0.489(3) 0.029(10) Uiso 1.0 4 d .
H(38) H 0.259(3) 0.305(3) 0.406(3) 0.033(10) Uiso 1.0 4 d .
H(39) H 0.373(3) 0.445(3) 0.474(3) 0.051(13) Uiso 1.0 4 d .
H(40) H 0.447(3) 0.469(3) 0.377(2) 0.022(9) Uiso 1.0 4 d .
H(41) H 0.402(2) 0.359(3) 0.257(3) 0.029(10) Uiso 1.0 4 d .
H(42) H 0.285(3) 0.260(3) 0.279(3) 0.033(10) Uiso 1.0 4 d .
H(43) H 0.175(3) 0.449(3) 0.334(2) 0.027(10) Uiso 1.0 4 d .
H(44) H 0.4320 0.6948 0.0334 0.1493 Uiso 0.7500 4 calc R
H(45) H 0.5035 0.6267 0.0649 0.1494 Uiso 0.7500 4 calc R

loop_
_atom_site_aniso_label
_atom_site_aniso_U_11
_atom_site_aniso_U_22
_atom_site_aniso_U_33
_atom_site_aniso_U_12
_atom_site_aniso_U_13
_atom_site_aniso_U_23
Pd(1) 0.01907(12) 0.01264(11) 0.01452(12) -0.00005(8) 0.00762(9) -0.00125(8)
Mo(1) 0.01752(13) 0.01496(13) 0.01317(12) 0.00032(9) 0.00584(10) -0.00210(9)
Cl(1) 0.0408(5) 0.0174(4) 0.0215(4) 0.0101(3) 0.0123(4) 0.0017(3)
Cl(2) 0.0983(19) 0.225(4) 0.106(3) -0.033(3) 0.0521(17) -0.035(3)
Cl(3) 0.100(2) 0.154(3) 0.174(4) 0.002(2) 0.017(2) 0.055(3)
P(1) 0.0194(4) 0.0140(4) 0.0185(4) -0.0011(3) 0.0091(3) -0.0005(3)
P(2) 0.0192(4) 0.0138(4) 0.0140(4) -0.0014(3) 0.0073(3) -0.0020(3)
P(3) 0.0206(4) 0.0166(4) 0.0176(4) -0.0040(3) 0.0081(3) -0.0028(3)
P(4) 0.0213(4) 0.0174(4) 0.0166(4) -0.0016(3) 0.0069(3) -0.0051(3)
C(1) 0.0235(15) 0.0161(14) 0.0220(15) -0.0038(12) 0.0118(12) -0.0023(12)
C(2) 0.0222(15) 0.0171(15) 0.0188(15) -0.0007(12) 0.0078(12) -0.0020(12)
C(3) 0.0212(14) 0.0177(14) 0.0168(14) 0.0021(11) 0.0096(12) 0.0002(11)
C(4) 0.0252(15) 0.0244(16) 0.0183(15) -0.0022(13) 0.0068(12) -0.0011(13)
C(5) 0.0280(16) 0.0281(16) 0.0170(15) 0.0028(14) 0.0079(13) 0.0015(13)
C(6) 0.0394(19) 0.0231(16) 0.0234(16) 0.0027(14) 0.0162(15) 0.0058(13)
C(7) 0.0296(17) 0.0184(15) 0.0256(16) -0.0045(13) 0.0132(14) -0.0001(13)
C(8) 0.0232(15) 0.0172(14) 0.0182(14) 0.0022(12) 0.0102(12) -0.0003(11)
C(9) 0.0312(18) 0.0185(15) 0.0253(16) -0.0036(13) 0.0117(14) -0.0026(13)
C(10) 0.0336(18) 0.0217(16) 0.0268(17) -0.0087(14) 0.0121(14) -0.0077(13)
C(11) 0.0211(15) 0.0229(15) 0.0205(15) 0.0023(12) 0.0067(12) -0.0031(12)
C(12) 0.0244(16) 0.0323(18) 0.0276(18) -0.0000(14) 0.0101(14) 0.0003(14)
C(13) 0.0214(17) 0.047(3) 0.039(2) 0.0030(16) 0.0068(15) -0.0019(18)
C(14) 0.032(2) 0.043(3) 0.044(3) 0.0158(17) 0.0017(17) -0.0042(19)
C(15) 0.044(3) 0.0241(18) 0.043(3) 0.0046(16) 0.0009(17) 0.0015(17)
C(16) 0.0294(18) 0.0243(17) 0.0350(19) 0.0030(14) 0.0062(15) 0.0009(15)
C(17) 0.0211(14) 0.0181(14) 0.0196(14) 0.0005(11) 0.0101(12) 0.0004(12)
C(18) 0.0319(17) 0.0252(17) 0.0253(16) -0.0073(14) 0.0149(14) -0.0043(13)
C(19) 0.0384(19) 0.0357(19) 0.0204(16) -0.0062(16) 0.0110(15) -0.0024(14)
C(20) 0.0322(18) 0.0295(18) 0.0256(17) -0.0023(14) 0.0135(14) 0.0062(14)
C(21) 0.0316(17) 0.0189(15) 0.0317(18) -0.0063(13) 0.0148(14) 0.0020(14)
C(22) 0.0262(16) 0.0215(15) 0.0227(16) -0.0030(13) 0.0095(13) -0.0019(13)
C(23) 0.0249(15) 0.0186(14) 0.0158(14) 0.0026(12) 0.0047(12) -0.0021(11)
C(24) 0.0327(18) 0.0206(16) 0.0284(17) -0.0004(13) 0.0119(14) -0.0052(13)
C(25) 0.0353(19) 0.0203(17) 0.044(3) 0.0009(15) 0.0083(16) -0.0099(15)
C(26) 0.043(3) 0.0275(19) 0.037(2) 0.0107(16) 0.0100(17) -0.0129(16)
C(27) 0.0349(18) 0.0332(19) 0.0292(18) 0.0091(15) 0.0119(15) -0.0080(15)
C(28) 0.0266(16) 0.0231(16) 0.0220(15) 0.0025(13) 0.0076(13) -0.0040(13)
C(29) 0.0236(16) 0.0311(17) 0.0242(16) -0.0059(13) 0.0086(13) 0.0032(14)
C(30) 0.0263(18) 0.046(3) 0.037(2) -0.0010(16) 0.0169(16) 0.0000(17)
C(31) 0.029(2) 0.066(3) 0.050(3) 0.0028(19) 0.0190(19) 0.006(3)
C(32) 0.0226(19) 0.070(3) 0.055(3) -0.001(2) 0.0144(18) 0.020(3)
C(33) 0.032(2) 0.065(3) 0.051(3) -0.021(3) -0.0019(19) 0.008(3)
C(34) 0.032(2) 0.044(3) 0.040(3) -0.0119(17) 0.0101(17) -0.0039(19)
C(35) 0.0336(17) 0.0202(15) 0.0172(14) 0.0057(13) 0.0047(13) -0.0078(12)
C(36) 0.0289(19) 0.067(3) 0.034(2) 0.0083(19) 0.0053(16) -0.024(2)
C(37) 0.037(3) 0.079(4) 0.039(3) 0.027(3) -0.0117(19) -0.030(3)
C(38) 0.072(3) 0.038(3) 0.0192(17) 0.028(2) 0.0024(19) -0.0070(16)
C(39) 0.066(3) 0.0258(18) 0.0216(17) -0.0007(18) 0.0125(18) -0.0002(14)
C(40) 0.045(2) 0.0186(15) 0.0187(15) -0.0044(14) 0.0108(14) 0.0002(12)
C(41) 0.0328(18) 0.0259(17) 0.0226(16) 0.0056(14) 0.0056(14) 0.0051(13)
C(42) 0.0295(17) 0.0310(18) 0.0198(16) 0.0112(14) 0.0006(13) 0.0016(14)
C(43) 0.0189(15) 0.0302(17) 0.0334(19) 0.0037(14) 0.0030(14) 0.0024(15)
C(44) 0.0301(17) 0.0284(17) 0.0287(17) 0.0105(14) 0.0115(14) 0.0015(14)
C(45) 0.0336(18) 0.0212(16) 0.0260(17) 0.0103(14) 0.0052(14) 0.0014(13)
C(46) 0.250(14) 0.070(6) 0.054(6) 0.007(8) 0.016(7) 0.023(5)

loop_
_atom_type_symbol
_atom_type_description
_atom_type_scat_dispersion_real
_atom_type_scat_dispersion_imag
_atom_type_scat_source
C C 0.0033 0.0016
;
International Tables for Crystallography
(1992, Vol. C, Tables 4.2.6.8 and 6.1.1.4)
;
H H 0.0000 0.0000
;
International Tables for Crystallography
(1992, Vol. C, Table 6.1.1.4)
;
P P 0.1023 0.0942
;
International Tables for Crystallography
(1992, Vol. C, Tables 4.2.6.8 and 6.1.1.4)
;
Cl Cl 0.1484 0.1585
;
International Tables for Crystallography
(1992, Vol. C, Tables 4.2.6.8 and 6.1.1.4)
;
Mo Mo -1.6832 0.6857
;
International Tables for Crystallography
(1992, Vol. C, Tables 4.2.6.8 and 6.1.1.4)
;
Pd Pd -0.9988 1.0072
;
International Tables for Crystallography
(1992, Vol. C, Tables 4.2.6.8 and 6.1.1.4)
;

loop_
_geom_angle_atom_site_label_1
_geom_angle_atom_site_label_2
_geom_angle_atom_site_label_3
_geom_angle
_geom_angle_publ_flag
Mo(1) Pd(1) Cl(1) 144.60(3) yes
Mo(1) Pd(1) P(1) 110.42(3) yes
Mo(1) Pd(1) P(4) 52.50(3) yes
Cl(1) Pd(1) P(1) 103.46(3) yes
Cl(1) Pd(1) P(4) 94.65(3) yes
P(1) Pd(1) P(4) 161.66(3) yes
Pd(1) Mo(1) P(2) 84.16(2) yes
Pd(1) Mo(1) P(3) 95.18(3) yes
Pd(1) Mo(1) P(4) 48.89(2) yes
Pd(1) Mo(1) C(41) 107.59(10) yes
Pd(1) Mo(1) C(42) 112.17(10) yes
Pd(1) Mo(1) C(43) 143.00(10) yes
Pd(1) Mo(1) C(44) 166.16(10) yes
Pd(1) Mo(1) C(45) 130.61(10) yes
P(2) Mo(1) P(3) 77.69(3) yes
P(2) Mo(1) P(4) 122.79(3) yes
P(2) Mo(1) C(41) 114.08(8) yes
P(2) Mo(1) C(42) 147.30(9) yes
P(2) Mo(1) C(43) 132.71(10) yes
P(2) Mo(1) C(44) 97.15(9) yes
P(2) Mo(1) C(45) 88.71(8) yes
P(3) Mo(1) P(4) 76.65(4) yes
P(3) Mo(1) C(41) 154.99(10) yes
P(3) Mo(1) C(42) 125.93(9) yes
P(3) Mo(1) C(43) 96.11(10) yes
P(3) Mo(1) C(44) 98.56(10) yes
P(3) Mo(1) C(45) 130.77(10) yes
P(4) Mo(1) C(41) 110.58(9) yes
P(4) Mo(1) C(42) 87.36(9) yes
P(4) Mo(1) C(43) 100.26(10) yes
P(4) Mo(1) C(44) 136.67(8) yes
P(4) Mo(1) C(45) 144.51(9) yes
C(41) Mo(1) C(42) 35.21(12) yes
C(41) Mo(1) C(43) 59.40(13) yes
C(41) Mo(1) C(44) 59.26(14) yes
C(41) Mo(1) C(45) 34.69(13) yes
C(42) Mo(1) C(43) 36.24(14) yes
C(42) Mo(1) C(44) 60.33(13) yes
C(42) Mo(1) C(45) 58.96(12) yes
C(43) Mo(1) C(44) 36.71(13) yes
C(43) Mo(1) C(45) 59.95(12) yes
C(44) Mo(1) C(45) 36.00(13) yes
Pd(1) P(1) C(1) 109.61(11) yes
Pd(1) P(1) C(11) 120.28(11) yes
Pd(1) P(1) C(17) 113.63(9) yes
C(1) P(1) C(11) 103.62(14) yes
C(1) P(1) C(17) 103.12(15) yes
C(11) P(1) C(17) 104.84(15) yes
Mo(1) P(2) C(2) 124.59(11) yes
Mo(1) P(2) C(3) 113.41(9) yes
Mo(1) P(2) C(23) 114.85(9) yes
C(2) P(2) C(3) 99.16(14) yes
C(2) P(2) C(23) 100.98(14) yes
C(3) P(2) C(23) 100.14(15) yes
Mo(1) P(3) C(8) 116.10(11) yes
Mo(1) P(3) C(9) 115.67(13) yes
Mo(1) P(3) C(29) 115.97(11) yes
C(8) P(3) C(9) 100.96(14) yes
C(8) P(3) C(29) 101.75(15) yes
C(9) P(3) C(29) 104.24(16) yes
Pd(1) P(4) Mo(1) 78.62(3) yes
Pd(1) P(4) C(10) 118.10(11) yes
Pd(1) P(4) C(35) 110.73(12) yes
Mo(1) P(4) C(10) 118.49(13) yes
Mo(1) P(4) C(35) 126.14(11) yes
C(10) P(4) C(35) 103.55(15) yes
P(1) C(1) C(2) 111.9(2) yes
P(2) C(2) C(1) 116.13(19) yes
P(2) C(3) C(4) 123.8(3) yes
P(2) C(3) C(8) 116.7(2) yes
C(4) C(3) C(8) 119.5(3) yes
C(3) C(4) C(5) 120.0(3) yes
C(4) C(5) C(6) 120.3(3) yes
C(5) C(6) C(7) 120.0(4) yes
C(6) C(7) C(8) 119.8(3) yes
P(3) C(8) C(3) 116.0(3) yes
P(3) C(8) C(7) 123.4(3) yes
C(3) C(8) C(7) 120.5(3) yes
P(3) C(9) C(10) 110.3(3) yes
P(4) C(10) C(9) 107.4(3) yes
P(1) C(11) C(12) 123.0(3) yes
P(1) C(11) C(16) 117.9(3) yes
C(12) C(11) C(16) 119.1(3) yes
C(11) C(12) C(13) 119.9(4) yes
C(12) C(13) C(14) 120.4(4) yes
C(13) C(14) C(15) 120.4(4) yes
C(14) C(15) C(16) 119.2(4) yes
C(11) C(16) C(15) 121.1(4) yes
P(1) C(17) C(18) 117.7(3) yes
P(1) C(17) C(22) 123.0(3) yes
C(18) C(17) C(22) 119.3(3) yes
C(17) C(18) C(19) 120.1(3) yes
C(18) C(19) C(20) 120.1(4) yes
C(19) C(20) C(21) 120.3(4) yes
C(20) C(21) C(22) 120.1(3) yes
C(17) C(22) C(21) 120.0(3) yes
P(2) C(23) C(24) 122.0(3) yes
P(2) C(23) C(28) 119.7(3) yes
C(24) C(23) C(28) 118.2(3) yes
C(23) C(24) C(25) 120.9(4) yes
C(24) C(25) C(26) 120.0(4) yes
C(25) C(26) C(27) 119.6(4) yes
C(26) C(27) C(28) 120.6(4) yes
C(23) C(28) C(27) 120.8(4) yes
P(3) C(29) C(30) 119.1(3) yes
P(3) C(29) C(34) 122.6(3) yes
C(30) C(29) C(34) 118.2(4) yes
C(29) C(30) C(31) 121.1(4) yes
C(30) C(31) C(32) 120.0(5) yes
C(31) C(32) C(33) 119.5(4) yes
C(32) C(33) C(34) 120.6(4) yes
C(29) C(34) C(33) 120.6(5) yes
P(4) C(35) C(36) 121.4(3) yes
P(4) C(35) C(40) 120.2(3) yes
C(36) C(35) C(40) 118.3(3) yes
C(35) C(36) C(37) 119.7(4) yes
C(36) C(37) C(38) 120.9(4) yes
C(37) C(38) C(39) 119.9(4) yes
C(38) C(39) C(40) 119.8(5) yes
C(35) C(40) C(39) 121.3(4) yes
Mo(1) C(41) C(42) 70.32(19) yes
Mo(1) C(41) C(45) 71.16(19) yes
C(42) C(41) C(45) 108.4(4) yes
Mo(1) C(42) C(41) 74.46(18) yes
Mo(1) C(42) C(43) 69.32(17) yes
C(41) C(42) C(43) 107.6(3) yes
Mo(1) C(43) C(42) 74.44(19) yes
Mo(1) C(43) C(44) 72.64(18) yes
C(42) C(43) C(44) 108.3(3) yes
Mo(1) C(44) C(43) 70.6(2) yes
Mo(1) C(44) C(45) 74.1(2) yes
C(43) C(44) C(45) 106.9(4) yes
Mo(1) C(45) C(41) 74.1(2) yes
Mo(1) C(45) C(44) 69.85(19) yes
C(41) C(45) C(44) 108.7(3) yes
Cl(2) C(46) Cl(3) 118.1(6) yes
Mo(1) Pd(1) H(43) 36.3(14) no
Cl(1) Pd(1) H(43) 166.2(13) no
P(1) Pd(1) H(43) 82.2(12) no
P(4) Pd(1) H(43) 79.5(12) no
Pd(1) Mo(1) H(43) 31.4(11) no
P(2) Mo(1) H(43) 82.3(11) no
P(3) Mo(1) H(43) 124.7(11) no
P(4) Mo(1) H(43) 72.3(11) no
C(41) Mo(1) H(43) 79.8(11) no
C(42) Mo(1) H(43) 97.2(11) no
C(43) Mo(1) H(43) 133.4(11) no
C(44) Mo(1) H(43) 135.0(11) no
C(45) Mo(1) H(43) 99.2(11) no
P(1) C(1) H(1) 113(3) no
P(1) C(1) H(2) 108(3) no
C(2) C(1) H(1) 111(3) no
C(2) C(1) H(2) 110(3) no
H(1) C(1) H(2) 103(3) no
P(2) C(2) H(3) 104(3) no
P(2) C(2) H(4) 107(2) no
C(1) C(2) H(3) 115(3) no
C(1) C(2) H(4) 109(2) no
H(3) C(2) H(4) 105(3) no
C(3) C(4) H(5) 119(3) no
C(5) C(4) H(5) 121(3) no
C(4) C(5) H(6) 122(3) no
C(6) C(5) H(6) 117(3) no
C(5) C(6) H(7) 120.4(18) no
C(7) C(6) H(7) 119.6(18) no
C(6) C(7) H(8) 122(2) no
C(8) C(7) H(8) 118(2) no
P(3) C(9) H(9) 105(2) no
P(3) C(9) H(10) 113(3) no
C(10) C(9) H(9) 108(3) no
C(10) C(9) H(10) 110(3) no
H(9) C(9) H(10) 110(3) no
P(4) C(10) H(11) 106(3) no
P(4) C(10) H(12) 109(3) no
C(9) C(10) H(11) 112(3) no
C(9) C(10) H(12) 106(3) no
H(11) C(10) H(12) 117(4) no
C(11) C(12) H(13) 123.3(18) no
C(13) C(12) H(13) 116.3(18) no
C(12) C(13) H(14) 116(3) no
C(14) C(13) H(14) 124(3) no
C(13) C(14) H(15) 125(3) no
C(15) C(14) H(15) 114(3) no
C(14) C(15) H(16) 119(2) no
C(16) C(15) H(16) 122(2) no
C(11) C(16) H(17) 116(3) no
C(15) C(16) H(17) 123(3) no
C(17) C(18) H(18) 122(3) no
C(19) C(18) H(18) 118(3) no
C(18) C(19) H(19) 118(3) no
C(20) C(19) H(19) 122(3) no
C(19) C(20) H(20) 115(3) no
C(21) C(20) H(20) 125(3) no
C(20) C(21) H(21) 121(3) no
C(22) C(21) H(21) 119(3) no
C(17) C(22) H(22) 124(3) no
C(21) C(22) H(22) 116(3) no
C(23) C(24) H(23) 115(3) no
C(25) C(24) H(23) 124(3) no
C(24) C(25) H(24) 117(3) no
C(26) C(25) H(24) 123(3) no
C(25) C(26) H(25) 111(4) no
C(27) C(26) H(25) 129(4) no
C(26) C(27) H(26) 118(2) no
C(28) C(27) H(26) 122(2) no
C(23) C(28) H(27) 119(3) no
C(27) C(28) H(27) 121(3) no
C(29) C(30) H(28) 119(3) no
C(31) C(30) H(28) 120(3) no
C(30) C(31) H(29) 123(3) no
C(32) C(31) H(29) 117(3) no
C(31) C(32) H(30) 128(3) no
C(33) C(32) H(30) 112(3) no
C(32) C(33) H(31) 121(3) no
C(34) C(33) H(31) 119(3) no
C(29) C(34) H(32) 119(3) no
C(33) C(34) H(32) 120(3) no
C(35) C(36) H(33) 120(3) no
C(37) C(36) H(33) 117(3) no
C(36) C(37) H(34) 117(4) no
C(38) C(37) H(34) 122(4) no
C(37) C(38) H(35) 116(3) no
C(39) C(38) H(35) 124(3) no
C(38) C(39) H(36) 125(3) no
C(40) C(39) H(36) 115(3) no
C(35) C(40) H(37) 119(3) no
C(39) C(40) H(37) 120(3) no
Mo(1) C(41) H(38) 116(2) no
C(42) C(41) H(38) 131(3) no
C(45) C(41) H(38) 120(2) no
Mo(1) C(42) H(39) 121(3) no
C(41) C(42) H(39) 134(3) no
C(43) C(42) H(39) 119(3) no
Mo(1) C(43) H(40) 126(2) no
C(42) C(43) H(40) 126(3) no
C(44) C(43) H(40) 125(3) no
Mo(1) C(44) H(41) 128.0(18) no
C(43) C(44) H(41) 128.4(18) no
C(45) C(44) H(41) 124.0(19) no
Mo(1) C(45) H(42) 123(2) no
C(41) C(45) H(42) 129(3) no
C(44) C(45) H(42) 122(3) no
Cl(2) C(46) H(44) 107.041 no
Cl(2) C(46) H(45) 107.456 no
Cl(3) C(46) H(44) 107.045 no
Cl(3) C(46) H(45) 107.600 no
H(44) C(46) H(45) 109.467 no
Pd(1) H(43) Mo(1) 112(2) no

loop_
_geom_bond_atom_site_label_1
_geom_bond_atom_site_label_2
_geom_bond_distance
_geom_bond_publ_flag
Pd(1) Mo(1) 2.9163(5) yes
Pd(1) Cl(1) 2.3626(9) yes
Pd(1) P(1) 2.3198(9) yes
Pd(1) P(4) 2.2413(9) yes
Mo(1) P(2) 2.4463(8) yes
Mo(1) P(3) 2.3669(9) yes
Mo(1) P(4) 2.3600(9) yes
Mo(1) C(41) 2.377(4) yes
Mo(1) C(42) 2.323(3) yes
Mo(1) C(43) 2.256(4) yes
Mo(1) C(44) 2.282(4) yes
Mo(1) C(45) 2.339(4) yes
Cl(2) C(46) 1.688(12) yes
Cl(3) C(46) 1.629(14) yes
P(1) C(1) 1.831(4) yes
P(1) C(11) 1.831(3) yes
P(1) C(17) 1.822(4) yes
P(2) C(2) 1.856(3) yes
P(2) C(3) 1.833(4) yes
P(2) C(23) 1.847(4) yes
P(3) C(8) 1.832(3) yes
P(3) C(9) 1.859(4) yes
P(3) C(29) 1.841(4) yes
P(4) C(10) 1.851(4) yes
P(4) C(35) 1.838(4) yes
C(1) C(2) 1.531(5) yes
C(3) C(4) 1.405(4) yes
C(3) C(8) 1.392(4) yes
C(4) C(5) 1.388(5) yes
C(5) C(6) 1.398(5) yes
C(6) C(7) 1.389(5) yes
C(7) C(8) 1.399(5) yes
C(9) C(10) 1.533(5) yes
C(11) C(12) 1.396(5) yes
C(11) C(16) 1.390(5) yes
C(12) C(13) 1.393(5) yes
C(13) C(14) 1.377(6) yes
C(14) C(15) 1.392(6) yes
C(15) C(16) 1.387(5) yes
C(17) C(18) 1.398(5) yes
C(17) C(22) 1.398(5) yes
C(18) C(19) 1.390(6) yes
C(19) C(20) 1.387(5) yes
C(20) C(21) 1.380(5) yes
C(21) C(22) 1.395(6) yes
C(23) C(24) 1.396(5) yes
C(23) C(28) 1.392(5) yes
C(24) C(25) 1.393(6) yes
C(25) C(26) 1.385(7) yes
C(26) C(27) 1.379(6) yes
C(27) C(28) 1.388(6) yes
C(29) C(30) 1.395(6) yes
C(29) C(34) 1.385(5) yes
C(30) C(31) 1.391(6) yes
C(31) C(32) 1.383(7) yes
C(32) C(33) 1.375(8) yes
C(33) C(34) 1.399(7) yes
C(35) C(36) 1.398(5) yes
C(35) C(40) 1.390(6) yes
C(36) C(37) 1.398(6) yes
C(37) C(38) 1.370(8) yes
C(38) C(39) 1.374(6) yes
C(39) C(40) 1.389(5) yes
C(41) C(42) 1.423(5) yes
C(41) C(45) 1.407(6) yes
C(42) C(43) 1.426(6) yes
C(43) C(44) 1.429(5) yes
C(44) C(45) 1.429(6) yes
Pd(1) H(43) 1.64(4) no
Mo(1) H(43) 1.87(4) no
C(1) H(1) 0.96(4) no
C(1) H(2) 1.01(4) no
C(2) H(3) 0.89(4) no
C(2) H(4) 0.95(4) no
C(4) H(5) 0.94(4) no
C(5) H(6) 0.95(4) no
C(6) H(7) 0.97(4) no
C(7) H(8) 0.94(4) no
C(9) H(9) 0.94(4) no
C(9) H(10) 0.99(5) no
C(10) H(11) 1.01(5) no
C(10) H(12) 0.92(4) no
C(12) H(13) 1.04(4) no
C(13) H(14) 0.91(5) no
C(14) H(15) 0.99(4) no
C(15) H(16) 1.00(4) no
C(16) H(17) 0.91(4) no
C(18) H(18) 1.05(4) no
C(19) H(19) 0.98(5) no
C(20) H(20) 0.82(5) no
C(21) H(21) 0.91(4) no
C(22) H(22) 0.95(4) no
C(24) H(23) 0.98(5) no
C(25) H(24) 0.98(4) no
C(26) H(25) 0.81(5) no
C(27) H(26) 1.03(5) no
C(28) H(27) 0.91(4) no
C(30) H(28) 0.98(4) no
C(31) H(29) 0.95(6) no
C(32) H(30) 0.92(5) no
C(33) H(31) 0.97(4) no
C(34) H(32) 0.80(5) no
C(36) H(33) 0.95(5) no
C(37) H(34) 0.87(5) no
C(38) H(35) 0.91(5) no
C(39) H(36) 1.09(6) no
C(40) H(37) 1.04(4) no
C(41) H(38) 1.02(5) no
C(42) H(39) 1.08(5) no
C(43) H(40) 0.93(4) no
C(44) H(41) 1.09(5) no
C(45) H(42) 1.05(4) no
C(46) H(44) 0.950 no
C(46) H(45) 0.950 no
